data_1551734
loop_
_publ_author_name
'KAPOOR, Kamini'
'GUPTA, Vivek K.'
'GUPTA, Princy'
'PAUL, Satya'

_publ_section_title
;
 Crystal Structure of 2-(4-Chlorophenyl)-1,4,5-triphenyl-(1H)-imidazole
;
_journal_name_full 'X-ray Structure Analysis Online'
_journal_page_first 53
_journal_paper_doi 10.2116/xraystruct.27.53
_journal_volume 27
_journal_year 2011
_chemical_formula_moiety 'C27 H19 Cl N2'
_chemical_formula_sum 'C27 H19 Cl N2'
_chemical_formula_weight 406.89
_chemical_name_systematic
;
 2-(4-chlorophenyl)-1,4,5-triphenyl imidazole
;
_space_group_IT_number 2
_space_group_name_Hall '-P 1'
_space_group_name_H-M_alt 'P -1'
_symmetry_cell_setting triclinic
_symmetry_space_group_name_Hall '-P 1'
_symmetry_space_group_name_H-M 'P -1'
_atom_sites_solution_hydrogens geom
_atom_sites_solution_primary direct
_atom_sites_solution_secondary difmap
_audit_creation_method SHELXL-97
_cell_angle_alpha 83.116(3)
_cell_angle_beta 86.022(3)
_cell_angle_gamma 66.348(3)
_cell_formula_units_Z 2
_cell_length_a 10.2102(3)
_cell_length_b 10.3193(4)
_cell_length_c 11.2040(4)
_cell_measurement_reflns_used 10108
_cell_measurement_temperature 293(2)
_cell_measurement_theta_max 28.90
_cell_measurement_theta_min 3.62
_cell_volume 1073.23(7)
_computing_cell_refinement 'CrysAlisPro,Oxford Diff.Ltd,Ver 1.171.34.40'
_computing_data_collection 'CrysAlisPro,Oxford Diff.Ltd,Ver 1.171.34.40'
_computing_data_reduction 'CrysAlisPro,Oxford Diff.Ltd,Ver 1.171.34.40'
_computing_molecular_graphics 'ORTEP3 (Farrugia, 1997)'
_computing_publication_material 'PLATON(Spek,1999)& PARST(1995)'
_computing_structure_refinement 'SHELXL-97 (Sheldrick, 1997)'
_computing_structure_solution 'SHELXS-97 (Sheldrick, 1997)'
_diffrn_ambient_temperature 293(2)
_diffrn_detector_area_resol_mean 16.1049
_diffrn_measured_fraction_theta_full 0.996
_diffrn_measured_fraction_theta_max 0.996
_diffrn_measurement_device_type 'Xcalibur, Sapphire3'
_diffrn_measurement_method 'phi and omega scans'
_diffrn_radiation_monochromator graphite
_diffrn_radiation_source 'fine-focus sealed tube'
_diffrn_radiation_type MoK\a
_diffrn_radiation_wavelength 0.71073
_diffrn_reflns_av_R_equivalents 0.0312
_diffrn_reflns_av_sigmaI/netI 0.0211
_diffrn_reflns_limit_h_max 12
_diffrn_reflns_limit_h_min -12
_diffrn_reflns_limit_k_max 12
_diffrn_reflns_limit_k_min -12
_diffrn_reflns_limit_l_max 13
_diffrn_reflns_limit_l_min -13
_diffrn_reflns_number 23351
_diffrn_reflns_theta_full 25.00
_diffrn_reflns_theta_max 25.00
_diffrn_reflns_theta_min 3.63
_exptl_absorpt_coefficient_mu 0.194
_exptl_absorpt_correction_T_max 1.0000
_exptl_absorpt_correction_T_min 0.96232
_exptl_absorpt_correction_type multi-scan
_exptl_absorpt_process_details sadabs
_exptl_crystal_colour 'white transparent'
_exptl_crystal_density_diffrn 1.259
_exptl_crystal_density_method 'not measured'
_exptl_crystal_description block
_exptl_crystal_F_000 424
_exptl_crystal_size_max 0.3
_exptl_crystal_size_mid 0.2
_exptl_crystal_size_min 0.2
_refine_diff_density_max 0.152
_refine_diff_density_min -0.286
_refine_diff_density_rms 0.033
_refine_ls_extinction_method none
_refine_ls_goodness_of_fit_ref 1.001
_refine_ls_hydrogen_treatment mixed
_refine_ls_matrix_type full
_refine_ls_number_parameters 347
_refine_ls_number_reflns 3777
_refine_ls_number_restraints 0
_refine_ls_restrained_S_all 1.001
_refine_ls_R_factor_all 0.0538
_refine_ls_R_factor_gt 0.0406
_refine_ls_shift/su_max 0.001
_refine_ls_shift/su_mean 0.000
_refine_ls_structure_factor_coef Fsqd
_refine_ls_weighting_details 'calc w=1/[\s^2^(Fo^2^)+(0.0689P)^2^+0.1856P] where P=(Fo^2^+2Fc^2^)/3'
_refine_ls_weighting_scheme calc
_refine_ls_wR_factor_gt 0.1104
_refine_ls_wR_factor_ref 0.1192
_reflns_number_gt 3039
_reflns_number_total 3777
_reflns_threshold_expression >2sigma(I)
_cod_data_source_file 27_53_1.cif
_cod_data_source_block global
_cod_original_cell_volume 1073.23(6)
_cod_original_sg_symbol_H-M p-1
_cod_database_code 1551734

loop_
_symmetry_equiv_pos_as_xyz
'x, y, z'
'-x, -y, -z'

loop_
_atom_site_label
_atom_site_type_symbol
_atom_site_fract_x
_atom_site_fract_y
_atom_site_fract_z
_atom_site_U_iso_or_equiv
_atom_site_adp_type
_atom_site_occupancy
_atom_site_symmetry_multiplicity
_atom_site_calc_flag
Cl1 Cl 0.69210(6) 0.41818(6) 0.43289(5) 0.0801(2) Uani 1 1 d
N1 N 1.23618(13) 0.25881(14) 0.00820(11) 0.0411(3) Uani 1 1 d
N3 N 1.07431(14) 0.21608(15) -0.08371(12) 0.0465(3) Uani 1 1 d
C2 C 1.10097(16) 0.26059(17) 0.01317(14) 0.0426(4) Uani 1 1 d
C4 C 1.19616(17) 0.18469(17) -0.15631(14) 0.0425(4) Uani 1 1 d
C5 C 1.29922(16) 0.21057(16) -0.10121(13) 0.0400(4) Uani 1 1 d
C6 C 0.99835(17) 0.30496(18) 0.11512(14) 0.0458(4) Uani 1 1 d
C7 C 0.9156(2) 0.2275(2) 0.15192(18) 0.0586(5) Uani 1 1 d
C8 C 0.8194(2) 0.2627(2) 0.24776(19) 0.0648(5) Uani 1 1 d
C9 C 0.80686(19) 0.3761(2) 0.30747(16) 0.0551(5) Uani 1 1 d
C10 C 0.88499(19) 0.4566(2) 0.27234(16) 0.0535(4) Uani 1 1 d
C11 C 0.98033(18) 0.42081(19) 0.17563(16) 0.0494(4) Uani 1 1 d
C12 C 1.29606(16) 0.31130(18) 0.09427(15) 0.0451(4) Uani 1 1 d
C13 C 1.3146(2) 0.2474(2) 0.21111(16) 0.0574(5) Uani 1 1 d
C14 C 1.3617(3) 0.3063(3) 0.2945(2) 0.0815(7) Uani 1 1 d
C15 C 1.3926(3) 0.4240(3) 0.2602(3) 0.0921(8) Uani 1 1 d
C16 C 1.3766(3) 0.4847(3) 0.1433(3) 0.0803(7) Uani 1 1 d
C17 C 1.3270(2) 0.4293(2) 0.0595(2) 0.0586(5) Uani 1 1 d
C18 C 1.44722(17) 0.19124(16) -0.13604(14) 0.0408(4) Uani 1 1 d
C19 C 1.55804(17) 0.12949(17) -0.05428(16) 0.0460(4) Uani 1 1 d
C20 C 1.6976(2) 0.1073(2) -0.0890(2) 0.0575(5) Uani 1 1 d
C21 C 1.7288(2) 0.1468(2) -0.2057(2) 0.0660(6) Uani 1 1 d
C22 C 1.6207(2) 0.2093(2) -0.2872(2) 0.0642(5) Uani 1 1 d
C23 C 1.4804(2) 0.23264(19) -0.25348(16) 0.0508(4) Uani 1 1 d
C24 C 1.19683(17) 0.13717(17) -0.27544(14) 0.0437(4) Uani 1 1 d
C25 C 1.0695(2) 0.1920(2) -0.33812(17) 0.0583(5) Uani 1 1 d
C26 C 1.0650(3) 0.1501(3) -0.45009(19) 0.0730(6) Uani 1 1 d
C27 C 1.1856(3) 0.0555(3) -0.50201(19) 0.0704(6) Uani 1 1 d
C28 C 1.3116(2) 0.0002(2) -0.44115(19) 0.0653(5) Uani 1 1 d
C29 C 1.3173(2) 0.0399(2) -0.32865(17) 0.0544(4) Uani 1 1 d
H7 H 0.924(2) 0.149(2) 0.1085(18) 0.068(6) Uiso 1 1 d
H8 H 0.764(2) 0.207(2) 0.272(2) 0.084(7) Uiso 1 1 d
H10 H 0.878(2) 0.536(2) 0.3150(17) 0.059(5) Uiso 1 1 d
H11 H 1.0358(19) 0.479(2) 0.1514(16) 0.054(5) Uiso 1 1 d
H13 H 1.295(2) 0.165(2) 0.2326(18) 0.063(6) Uiso 1 1 d
H14 H 1.371(2) 0.258(3) 0.379(2) 0.090(7) Uiso 1 1 d
H15 H 1.430(3) 0.466(3) 0.316(3) 0.117(9) Uiso 1 1 d
H16 H 1.400(3) 0.571(3) 0.116(2) 0.098(8) Uiso 1 1 d
H17 H 1.314(2) 0.470(2) -0.027(2) 0.079(6) Uiso 1 1 d
H19 H 1.5384(19) 0.0972(19) 0.0326(17) 0.054(5) Uiso 1 1 d
H29 H 1.404(2) 0.000(2) -0.2887(18) 0.067(6) Uiso 1 1 d
H20 H 1.774(2) 0.067(2) -0.0292(18) 0.072(6) Uiso 1 1 d
H21 H 1.825(2) 0.132(2) -0.2274(19) 0.078(6) Uiso 1 1 d
H22 H 1.635(3) 0.242(3) -0.369(2) 0.089(7) Uiso 1 1 d
H23 H 1.4054(18) 0.2759(18) -0.3081(15) 0.044(4) Uiso 1 1 d
H25 H 0.985(2) 0.263(2) -0.3015(19) 0.074(6) Uiso 1 1 d
H26 H 0.976(3) 0.189(3) -0.490(2) 0.095(7) Uiso 1 1 d
H27 H 1.179(2) 0.025(2) -0.582(2) 0.086(7) Uiso 1 1 d
H28 H 1.400(3) -0.070(3) -0.475(2) 0.088(7) Uiso 1 1 d

loop_
_atom_site_aniso_label
_atom_site_aniso_U_11
_atom_site_aniso_U_22
_atom_site_aniso_U_33
_atom_site_aniso_U_23
_atom_site_aniso_U_13
_atom_site_aniso_U_12
Cl1 0.0739(4) 0.0906(4) 0.0580(3) -0.0015(3) 0.0262(3) -0.0201(3)
N1 0.0406(7) 0.0452(8) 0.0388(7) -0.0057(6) 0.0021(5) -0.0185(6)
N3 0.0424(7) 0.0539(8) 0.0454(8) -0.0053(6) 0.0013(6) -0.0217(7)
C2 0.0388(8) 0.0469(9) 0.0430(9) -0.0032(7) 0.0019(7) -0.0189(7)
C4 0.0430(9) 0.0440(9) 0.0409(8) -0.0026(7) 0.0001(7) -0.0181(7)
C5 0.0424(9) 0.0402(8) 0.0374(8) -0.0036(6) 0.0023(6) -0.0170(7)
C6 0.0412(9) 0.0517(10) 0.0429(9) -0.0015(7) 0.0003(7) -0.0178(8)
C7 0.0578(11) 0.0678(13) 0.0598(11) -0.0138(10) 0.0105(9) -0.0347(10)
C8 0.0603(12) 0.0758(14) 0.0666(13) -0.0050(10) 0.0155(10) -0.0388(11)
C9 0.0454(10) 0.0637(12) 0.0453(10) 0.0019(8) 0.0075(7) -0.0138(9)
C10 0.0498(10) 0.0505(10) 0.0513(10) -0.0057(8) 0.0037(8) -0.0113(8)
C11 0.0455(9) 0.0472(10) 0.0521(10) -0.0025(8) 0.0060(8) -0.0169(8)
C12 0.0394(8) 0.0488(10) 0.0476(9) -0.0135(7) 0.0018(7) -0.0159(7)
C13 0.0563(11) 0.0614(12) 0.0479(10) -0.0083(9) -0.0045(8) -0.0153(9)
C14 0.0762(15) 0.0984(19) 0.0572(13) -0.0241(12) -0.0140(11) -0.0148(13)
C15 0.0830(17) 0.106(2) 0.099(2) -0.0536(17) -0.0080(14) -0.0365(15)
C16 0.0828(16) 0.0791(16) 0.0963(19) -0.0419(14) 0.0119(13) -0.0433(13)
C17 0.0582(11) 0.0559(11) 0.0676(13) -0.0167(9) 0.0069(9) -0.0270(9)
C18 0.0444(9) 0.0371(8) 0.0444(9) -0.0086(7) 0.0059(7) -0.0196(7)
C19 0.0450(9) 0.0433(9) 0.0528(10) -0.0076(7) 0.0023(7) -0.0204(8)
C20 0.0465(10) 0.0522(11) 0.0786(14) -0.0131(9) 0.0019(9) -0.0234(9)
C21 0.0521(12) 0.0630(12) 0.0908(16) -0.0208(11) 0.0234(11) -0.0315(10)
C22 0.0770(14) 0.0596(12) 0.0634(13) -0.0150(10) 0.0311(11) -0.0376(11)
C23 0.0588(11) 0.0478(10) 0.0482(10) -0.0062(8) 0.0082(9) -0.0250(9)
C24 0.0484(9) 0.0471(9) 0.0409(9) -0.0024(7) -0.0010(7) -0.0251(8)
C25 0.0500(11) 0.0706(13) 0.0536(11) -0.0110(9) -0.0048(8) -0.0214(10)
C26 0.0685(14) 0.0944(17) 0.0580(12) -0.0103(11) -0.0182(11) -0.0306(13)
C27 0.0837(15) 0.0893(16) 0.0477(11) -0.0177(11) -0.0020(10) -0.0411(13)
C28 0.0689(13) 0.0715(13) 0.0611(12) -0.0266(10) 0.0099(10) -0.0301(11)
C29 0.0523(11) 0.0551(11) 0.0565(11) -0.0126(8) -0.0034(9) -0.0199(9)

loop_
_atom_type_symbol
_atom_type_description
_atom_type_scat_dispersion_real
_atom_type_scat_dispersion_imag
_atom_type_scat_source
C C 0.0033 0.0016 'International Tables Vol C Tables 4.2.6.8 and 6.1.1.4'
H H 0.0000 0.0000 'International Tables Vol C Tables 4.2.6.8 and 6.1.1.4'
N N 0.0061 0.0033 'International Tables Vol C Tables 4.2.6.8 and 6.1.1.4'
Cl Cl 0.1484 0.1585 'International Tables Vol C Tables 4.2.6.8 and 6.1.1.4'

loop_
_geom_angle_atom_site_label_1
_geom_angle_atom_site_label_2
_geom_angle_atom_site_label_3
_geom_angle
C2 N1 C5 107.41(13)
C2 N1 C12 126.04(13)
C5 N1 C12 126.26(13)
C2 N3 C4 106.24(13)
N3 C2 N1 111.40(14)
N3 C2 C6 124.05(14)
N1 C2 C6 124.54(14)
N3 C4 C5 110.20(14)
N3 C4 C24 119.07(13)
C5 C4 C24 130.68(15)
C4 C5 N1 104.76(13)
C4 C5 C18 132.70(14)
N1 C5 C18 122.49(13)
C11 C6 C7 118.39(16)
C11 C6 C2 122.95(15)
C7 C6 C2 118.66(16)
C8 C7 C6 121.24(19)
C8 C7 H7 119.6(12)
C6 C7 H7 119.2(12)
C9 C8 C7 118.76(18)
C9 C8 H8 121.3(14)
C7 C8 H8 119.9(14)
C8 C9 C10 121.60(17)
C8 C9 Cl1 119.76(15)
C10 C9 Cl1 118.63(16)
C9 C10 C11 119.06(18)
C9 C10 H10 122.1(11)
C11 C10 H10 118.8(11)
C10 C11 C6 120.91(17)
C10 C11 H11 118.3(11)
C6 C11 H11 120.8(11)
C17 C12 C13 121.49(17)
C17 C12 N1 119.01(15)
C13 C12 N1 119.41(16)
C12 C13 C14 118.4(2)
C12 C13 H13 120.1(12)
C14 C13 H13 121.5(12)
C15 C14 C13 120.2(2)
C15 C14 H14 123.7(14)
C13 C14 H14 116.1(14)
C14 C15 C16 120.8(2)
C14 C15 H15 122.2(17)
C16 C15 H15 117.0(17)
C15 C16 C17 119.9(2)
C15 C16 H16 121.8(14)
C17 C16 H16 118.3(14)
C16 C17 C12 119.2(2)
C16 C17 H17 122.3(13)
C12 C17 H17 118.5(13)
C19 C18 C23 118.18(16)
C19 C18 C5 121.53(14)
C23 C18 C5 120.28(15)
C20 C19 C18 121.10(17)
C20 C19 H19 118.2(10)
C18 C19 H19 120.7(10)
C21 C20 C19 119.9(2)
C21 C20 H20 120.2(12)
C19 C20 H20 119.9(12)
C22 C21 C20 119.78(19)
C22 C21 H21 121.5(13)
C20 C21 H21 118.7(13)
C21 C22 C23 120.84(19)
C21 C22 H22 123.8(14)
C23 C22 H22 115.3(14)
C22 C23 C18 120.16(19)
C22 C23 H23 121.7(10)
C18 C23 H23 118.1(10)
C29 C24 C25 117.95(16)
C29 C24 C4 123.61(15)
C25 C24 C4 118.44(16)
C26 C25 C24 120.5(2)
C26 C25 H25 121.4(12)
C24 C25 H25 118.1(12)
C27 C26 C25 120.8(2)
C27 C26 H26 120.7(15)
C25 C26 H26 118.5(15)
C28 C27 C26 119.5(2)
C28 C27 H27 121.4(13)
C26 C27 H27 119.1(13)
C27 C28 C29 120.4(2)
C27 C28 H28 121.4(14)
C29 C28 H28 118.2(14)
C28 C29 C24 120.99(19)
C28 C29 H29 118.9(13)
C24 C29 H29 120.1(13)

loop_
_geom_bond_atom_site_label_1
_geom_bond_atom_site_label_2
_geom_bond_distance
Cl1 C9 1.7451(18)
N1 C2 1.371(2)
N1 C5 1.3944(19)
N1 C12 1.439(2)
N3 C2 1.313(2)
N3 C4 1.383(2)
C2 C6 1.479(2)
C4 C5 1.384(2)
C4 C24 1.475(2)
C5 C18 1.473(2)
C6 C11 1.387(2)
C6 C7 1.392(2)
C7 C8 1.382(3)
C7 H7 0.96(2)
C8 C9 1.375(3)
C8 H8 0.96(2)
C9 C10 1.375(3)
C10 C11 1.385(2)
C10 H10 0.97(2)
C11 H11 0.984(19)
C12 C17 1.383(3)
C12 C13 1.383(2)
C13 C14 1.381(3)
C13 H13 0.95(2)
C14 C15 1.378(4)
C14 H14 1.01(2)
C15 C16 1.374(4)
C15 H15 0.97(3)
C16 C17 1.375(3)
C16 H16 1.02(3)
C17 H17 1.00(2)
C18 C19 1.397(2)
C18 C23 1.396(2)
C19 C20 1.385(2)
C19 H19 1.023(18)
C20 C21 1.377(3)
C20 H20 0.98(2)
C21 C22 1.377(3)
C21 H21 0.95(2)
C22 C23 1.386(3)
C22 H22 0.96(2)
C23 H23 0.942(17)
C24 C29 1.388(3)
C24 C25 1.394(2)
C25 C26 1.384(3)
C25 H25 0.99(2)
C26 C27 1.371(3)
C26 H26 0.95(3)
C27 C28 1.373(3)
C27 H27 1.01(2)
C28 C29 1.383(3)
C28 H28 0.99(3)
C29 H29 0.93(2)

loop_
_geom_torsion_atom_site_label_1
_geom_torsion_atom_site_label_2
_geom_torsion_atom_site_label_3
_geom_torsion_atom_site_label_4
_geom_torsion
C4 N3 C2 N1 -0.53(18)
C4 N3 C2 C6 -179.74(14)
C5 N1 C2 N3 0.61(18)
C12 N1 C2 N3 174.65(14)
C5 N1 C2 C6 179.82(14)
C12 N1 C2 C6 -6.1(2)
C2 N3 C4 C5 0.24(18)
C2 N3 C4 C24 -177.46(14)
N3 C4 C5 N1 0.12(17)
C24 C4 C5 N1 177.48(16)
N3 C4 C5 C18 177.66(15)
C24 C4 C5 C18 -5.0(3)
C2 N1 C5 C4 -0.43(16)
C12 N1 C5 C4 -174.44(14)
C2 N1 C5 C18 -178.28(14)
C12 N1 C5 C18 7.7(2)
N3 C2 C6 C11 -139.93(17)
N1 C2 C6 C11 41.0(2)
N3 C2 C6 C7 39.8(2)
N1 C2 C6 C7 -139.29(17)
C11 C6 C7 C8 -1.2(3)
C2 C6 C7 C8 179.05(17)
C6 C7 C8 C9 -0.3(3)
C7 C8 C9 C10 1.5(3)
C7 C8 C9 Cl1 -177.18(15)
C8 C9 C10 C11 -1.1(3)
Cl1 C9 C10 C11 177.62(13)
C9 C10 C11 C6 -0.5(3)
C7 C6 C11 C10 1.6(3)
C2 C6 C11 C10 -178.63(15)
C2 N1 C12 C17 -112.89(18)
C5 N1 C12 C17 60.0(2)
C2 N1 C12 C13 63.9(2)
C5 N1 C12 C13 -123.19(17)
C17 C12 C13 C14 1.7(3)
N1 C12 C13 C14 -175.02(17)
C12 C13 C14 C15 -1.6(3)
C13 C14 C15 C16 0.2(4)
C14 C15 C16 C17 1.1(4)
C15 C16 C17 C12 -1.0(3)
C13 C12 C17 C16 -0.4(3)
N1 C12 C17 C16 176.32(18)
C4 C5 C18 C19 -134.61(18)
N1 C5 C18 C19 42.6(2)
C4 C5 C18 C23 44.3(3)
N1 C5 C18 C23 -138.52(16)
C23 C18 C19 C20 -1.2(2)
C5 C18 C19 C20 177.76(15)
C18 C19 C20 C21 0.2(3)
C19 C20 C21 C22 0.5(3)
C20 C21 C22 C23 -0.3(3)
C21 C22 C23 C18 -0.7(3)
C19 C18 C23 C22 1.4(2)
C5 C18 C23 C22 -177.53(15)
N3 C4 C24 C29 -146.32(17)
C5 C4 C24 C29 36.5(3)
N3 C4 C24 C25 33.3(2)
C5 C4 C24 C25 -143.88(18)
C29 C24 C25 C26 -0.2(3)
C4 C24 C25 C26 -179.82(18)
C24 C25 C26 C27 -0.8(3)
C25 C26 C27 C28 1.1(4)
C26 C27 C28 C29 -0.4(3)
C27 C28 C29 C24 -0.6(3)
C25 C24 C29 C28 0.9(3)
C4 C24 C29 C28 -179.50(17)
